data_4518500
loop_
_publ_author_name
'Wang, Jie'
'Shi, Dong'

_publ_section_title
;
 Correlation between the Intrinsic Photophysical Properties of the
 Spirobifluorene-Derived Monomer
;
_journal_issue 8
_journal_name_full 'ACS Omega'
_journal_page_first 5972
_journal_page_last 5980
_journal_paper_doi 10.1021/acsomega.1c00262
_journal_volume 6
_journal_year 2021
_chemical_formula_sum 'C81 H68 N4 O8'
_chemical_formula_weight 1225.39
_space_group_crystal_system triclinic
_space_group_IT_number 2
_space_group_name_Hall '-P 1'
_space_group_name_H-M_alt 'P -1'
_atom_sites_solution_hydrogens geom
_cell_angle_alpha 86.0820(10)
_cell_angle_beta 70.4080(10)
_cell_angle_gamma 80.1110(10)
_cell_formula_units_Z 2
_cell_length_a 13.8322(4)
_cell_length_b 14.8314(5)
_cell_length_c 17.2503(6)
_cell_measurement_reflns_used 5477
_cell_measurement_temperature 308.(2)
_cell_measurement_theta_max 22.9514
_cell_measurement_theta_min 2.3200
_cell_volume 3284.27(19)
_computing_cell_refinement 'SAINT V8.38A (Bruker AXS Inc., 2017)'
_computing_data_reduction 'SAINT V8.38A (Bruker AXS Inc., 2017)'
_computing_molecular_graphics 'shelXle (C.B. Huebschle, rev 924)'
_computing_structure_refinement 'SHELXL-2018/3 (Sheldrick, 2018)'
_computing_structure_solution 'SHELXT 2014/5 (Sheldrick, 2014)'
_diffrn_ambient_temperature 308.(2)
_diffrn_detector_area_resol_mean 7.3910
_diffrn_measured_fraction_theta_full 0.996
_diffrn_measured_fraction_theta_max 0.996
_diffrn_measurement_device_type 'Bruker D8 VENTURE PHOTON II'
_diffrn_measurement_method 'omega scan'
_diffrn_radiation_monochromator 'multilayer mirror'
_diffrn_radiation_type 'Mo K\a'
_diffrn_radiation_wavelength 0.71073
_diffrn_reflns_av_R_equivalents 0.0728
_diffrn_reflns_av_unetI/netI 0.0629
_diffrn_reflns_limit_h_max 15
_diffrn_reflns_limit_h_min -17
_diffrn_reflns_limit_k_max 18
_diffrn_reflns_limit_k_min -18
_diffrn_reflns_limit_l_max 21
_diffrn_reflns_limit_l_min -21
_diffrn_reflns_number 52587
_diffrn_reflns_theta_full 26.39
_diffrn_reflns_theta_max 26.39
_diffrn_reflns_theta_min 2.27
_diffrn_source 'Incoatec microfocus source 3.0'
_diffrn_source_type microfocus
_exptl_absorpt_coefficient_mu 0.080
_exptl_absorpt_correction_T_max 0.99
_exptl_absorpt_correction_T_min 0.95
_exptl_absorpt_correction_type multi-scan
_exptl_absorpt_process_details
;
SADABS-2016/2 - Bruker AXS area detector scaling and absorption correction
;
_exptl_crystal_colour colourless
_exptl_crystal_density_diffrn 1.239
_exptl_crystal_density_method 'not measured'
_exptl_crystal_description block
_exptl_crystal_F_000 1292
_exptl_crystal_size_max 0.300
_exptl_crystal_size_mid 0.100
_exptl_crystal_size_min 0.100
_refine_diff_density_max 0.670
_refine_diff_density_min -0.349
_refine_ls_extinction_coef 0.0134(15)
_refine_ls_extinction_method 'SHELXL-2018/3 (Sheldrick 2018)'
_refine_ls_goodness_of_fit_ref 1.031
_refine_ls_hydrogen_treatment constr
_refine_ls_matrix_type full
_refine_ls_number_parameters 847
_refine_ls_number_reflns 13409
_refine_ls_number_restraints 3
_refine_ls_restrained_S_all 1.032
_refine_ls_R_factor_all 0.1305
_refine_ls_R_factor_gt 0.0646
_refine_ls_shift/su_max 0.007
_refine_ls_shift/su_mean 0.000
_refine_ls_structure_factor_coef Fsqd
_refine_ls_weighting_details 'w=1/[\s^2^(Fo^2^)+(0.0913P)^2^+1.0928P] where P=(Fo^2^+2Fc^2^)/3'
_refine_ls_weighting_scheme calc
_refine_ls_wR_factor_gt 0.1702
_refine_ls_wR_factor_ref 0.2197
_reflns_number_gt 6749
_reflns_number_total 13409
_reflns_threshold_expression 'I > 2\s(I)'
_cod_data_source_file ao1c00262_si_001.cif
_cod_data_source_block 20191231_spiro_DMSO
_cod_depositor_comments
;
The following automatic conversions were performed:

data item '_exptl_absorpt_correction_type' value 'Multi-Scan' was
changed to 'multi-scan' in accordance with the
/home/data/users/saulius/crontab/automatic-downloads/rss-feeds/ACS/lib/dictionaries/cif_core.dic
dictionary named 'cif_core.dic' version 2.4.2 last updated on
2011-04-26.

Automatic conversion script
Id: cif_fix_values 7556 2019-12-06 15:28:31Z antanas 

 Adding full bibliography for 4518498--4518500.cif.
;
_cod_database_code 4518500

loop_
_space_group_symop_operation_xyz
'x, y, z'
'-x, -y, -z'

loop_
_atom_site_type_symbol
_atom_site_label
_atom_site_fract_x
_atom_site_fract_y
_atom_site_fract_z
_atom_site_U_iso_or_equiv
_atom_site_adp_type
_atom_site_calc_flag
_atom_site_refinement_flags_adp
_atom_site_refinement_flags_occupancy
_atom_site_refinement_flags_posn
_atom_site_occupancy
_atom_site_disorder_assembly
_atom_site_disorder_group
O O1 0.9103(3) 0.3910(3) 1.1229(2) 0.1535(16) Uani d . . . 1 . .
O O2 0.5540(2) 0.09870(16) 0.82951(16) 0.0836(7) Uani d . . . 1 . .
C C2 0.8783(3) 0.3780(3) 1.0573(2) 0.0906(13) Uani d . . . 1 . .
N N2 0.4851(2) 0.78907(18) 0.79863(17) 0.0660(7) Uani d . . . 1 . .
O O3 0.55251(18) -0.09051(14) 0.59049(14) 0.0699(6) Uani d . . . 1 . .
C C3 0.8726(3) 0.4537(3) 1.0070(3) 0.0907(12) Uani d . . . 1 . .
H H3 0.889858 0.507912 1.018608 0.109 Uiso calc U . R 1 . .
N N3 0.7209(2) 0.23135(16) 0.49021(17) 0.0616(7) Uani d . . . 1 . .
O O4 1.1553(3) 0.1904(2) 0.3419(2) 0.1180(10) Uani d U . . 1 . .
N N4 0.8343(2) 0.7178(2) 0.34933(17) 0.0728(8) Uani d . . . 1 . .
C C4 0.8416(3) 0.4492(3) 0.9395(2) 0.0747(10) Uani d . . . 1 . .
H H4 0.836608 0.501201 0.906828 0.09 Uiso calc U . R 1 . .
O O5 0.5814(3) 0.6331(3) 0.1809(2) 0.1269(12) Uani d . . . 1 . .
C C5 0.8176(3) 0.3689(2) 0.91945(19) 0.0596(8) Uani d . . . 1 . .
C C6 0.8230(3) 0.2937(2) 0.9710(2) 0.0693(9) Uani d . . . 1 . .
H H6 0.806368 0.23909 0.959462 0.083 Uiso calc U . R 1 . .
O O6 1.0589(3) 0.9930(2) 0.18891(19) 0.1096(10) Uani d . . . 1 . .
C C7 0.8529(3) 0.2987(3) 1.0397(2) 0.0832(11) Uani d . . . 1 . .
H H7 0.855592 0.247744 1.073909 0.1 Uiso calc U . R 1 . .
O O7 0.1327(2) 1.05314(19) 0.91448(18) 0.0976(9) Uani d . . . 1 . .
C C9 0.6078(3) 0.1641(2) 0.8401(2) 0.0630(8) Uani d . . . 1 . .
O O8 0.7750(3) 0.7875(2) 0.9577(2) 0.1158(11) Uani d . . . 1 . .
C C8 0.4586(3) 0.0901(3) 0.8918(3) 0.0960(13) Uani d . . . 1 . .
H H8A 0.413392 0.148045 0.899231 0.144 Uiso calc U . R 1 . .
H H8B 0.471088 0.071312 0.942406 0.144 Uiso calc U . R 1 . .
H H8C 0.426489 0.045245 0.876022 0.144 Uiso calc U . R 1 . .
C C10 0.5725(3) 0.2245(2) 0.9039(2) 0.0669(9) Uani d . . . 1 . .
H H10 0.509019 0.221749 0.944877 0.08 Uiso calc U . R 1 . .
C C11 0.6318(3) 0.2899(2) 0.9072(2) 0.0640(8) Uani d . . . 1 . .
H H11 0.607248 0.330983 0.950434 0.077 Uiso calc U . R 1 . .
C C13 0.7621(3) 0.2327(2) 0.7838(2) 0.0658(9) Uani d . . . 1 . .
H H13 0.826249 0.234398 0.743304 0.079 Uiso calc U . R 1 . .
C C12 0.7267(3) 0.2949(2) 0.84733(19) 0.0589(8) Uani d . . . 1 . .
C C14 0.7031(3) 0.1683(2) 0.7801(2) 0.0689(9) Uani d . . . 1 . .
H H14 0.727482 0.127121 0.736883 0.083 Uiso calc U . R 1 . .
C C15 1.2149(5) 0.1357(4) 0.3774(4) 0.161(3) Uani d . . . 1 . .
H H15A 1.178564 0.131843 0.435419 0.241 Uiso calc U . R 1 . .
H H15B 1.277851 0.159901 0.368575 0.241 Uiso calc U . R 1 . .
H H15C 1.231345 0.075837 0.354035 0.241 Uiso calc U . R 1 . .
C C18 0.8807(3) 0.2685(3) 0.3891(2) 0.0801(11) Uani d . . . 1 . .
H H18 0.84015 0.311806 0.366753 0.096 Uiso calc U . R 1 . .
C C17 0.9873(3) 0.2582(3) 0.3540(3) 0.0928(12) Uani d . . . 1 . .
H H17 1.017989 0.294472 0.309385 0.111 Uiso calc U . R 1 . .
C C16 1.0451(3) 0.1957(3) 0.3850(3) 0.0877(12) Uani d U . . 1 . .
C C19 0.8313(3) 0.2169(2) 0.4565(2) 0.0633(8) Uani d . . . 1 . .
N N1 0.7874(2) 0.36317(18) 0.84974(16) 0.0635(7) Uani d . . . 1 . .
C C1 0.9247(6) 0.3245(7) 1.1708(4) 0.231(5) Uani d . . . 1 . .
H H1A 0.862694 0.297181 1.192428 0.346 Uiso calc U . R 1 . .
H H1B 0.940776 0.346575 1.215361 0.346 Uiso calc U . R 1 . .
H H1C 0.981283 0.27958 1.140752 0.346 Uiso calc U . R 1 . .
C C21 1.0046(3) 0.1416(3) 0.4506(3) 0.0902(12) Uani d U . . 1 . .
H H21 1.047709 0.098273 0.470675 0.108 Uiso calc U . R 1 . .
C C20 0.8918(3) 0.1529(3) 0.4891(3) 0.0848(11) Uani d . . . 1 . .
H H20 0.861661 0.117459 0.534569 0.102 Uiso calc U . R 1 . .
C C23 0.5935(2) -0.0119(2) 0.5608(2) 0.0576(8) Uani d . . . 1 . .
C C22 0.5750(3) -0.1640(2) 0.5347(2) 0.0756(10) Uani d . . . 1 . .
H H22A 0.548845 -0.143963 0.490425 0.113 Uiso calc U . R 1 . .
H H22B 0.542497 -0.214481 0.563246 0.113 Uiso calc U . R 1 . .
H H22C 0.648843 -0.18301 0.513073 0.113 Uiso calc U . R 1 . .
C C24 0.6496(3) 0.0037(2) 0.4804(2) 0.0617(8) Uani d . . . 1 . .
H H24 0.66159 -0.040559 0.441109 0.074 Uiso calc U . R 1 . .
C C25 0.6885(3) 0.0850(2) 0.4574(2) 0.0616(8) Uani d . . . 1 . .
H H25 0.725373 0.095431 0.402435 0.074 Uiso calc U . R 1 . .
C C27 0.6154(3) 0.1350(2) 0.5962(2) 0.0643(9) Uani d . . . 1 . .
H H27 0.603746 0.178912 0.635624 0.077 Uiso calc U . R 1 . .
C C26 0.6731(2) 0.15100(19) 0.5151(2) 0.0566(8) Uani d . . . 1 . .
C C29 0.5880(4) 0.5456(4) 0.1522(3) 0.1260(19) Uani d . . . 1 . .
H H29A 0.543056 0.547923 0.119876 0.189 Uiso calc U . R 1 . .
H H29B 0.567261 0.504629 0.198133 0.189 Uiso calc U . R 1 . .
H H29C 0.658366 0.524185 0.118867 0.189 Uiso calc U . R 1 . .
C C28 0.5750(3) 0.0544(2) 0.6192(2) 0.0638(8) Uani d . . . 1 . .
H H28 0.535523 0.044713 0.673609 0.077 Uiso calc U . R 1 . .
C C30 0.6452(3) 0.6471(3) 0.2236(2) 0.0876(12) Uani d . . . 1 . .
C C31 0.6306(3) 0.7336(3) 0.2529(3) 0.0979(14) Uani d . . . 1 . .
H H31 0.578741 0.77782 0.244186 0.117 Uiso calc U . R 1 . .
C C32 0.6916(3) 0.7558(3) 0.2949(2) 0.0856(11) Uani d . . . 1 . .
H H32 0.680899 0.815169 0.313674 0.103 Uiso calc U . R 1 . .
C C33 0.7687(3) 0.6913(2) 0.30974(19) 0.0642(8) Uani d . . . 1 . .
C C34 0.7819(3) 0.6044(3) 0.2818(2) 0.0728(9) Uani d . . . 1 . .
H H34 0.83277 0.560021 0.291726 0.087 Uiso calc U . R 1 . .
C C35 0.7207(3) 0.5806(3) 0.2385(2) 0.0803(11) Uani d . . . 1 . .
H H35 0.730516 0.52117 0.220077 0.096 Uiso calc U . R 1 . .
C C36 1.0573(6) 1.0689(4) 0.2292(4) 0.163(3) Uani d . . . 1 . .
H H36A 0.988223 1.102979 0.246608 0.244 Uiso calc U . R 1 . .
H H36B 1.104269 1.106257 0.193127 0.244 Uiso calc U . R 1 . .
H H36C 1.078349 1.051205 0.276492 0.244 Uiso calc U . R 1 . .
C C37 1.0013(3) 0.9271(3) 0.2339(2) 0.0748(10) Uani d . . . 1 . .
C C38 0.9981(3) 0.8561(3) 0.1891(2) 0.0770(10) Uani d . . . 1 . .
H H38 1.032468 0.854347 0.132622 0.092 Uiso calc U . R 1 . .
C C39 0.9444(3) 0.7878(2) 0.2273(2) 0.0727(9) Uani d . . . 1 . .
H H39 0.943305 0.739145 0.19646 0.087 Uiso calc U . R 1 . .
C C40 0.8911(3) 0.7891(2) 0.3115(2) 0.0643(8) Uani d . . . 1 . .
C C41 0.8946(3) 0.8606(3) 0.3566(2) 0.0776(10) Uani d . . . 1 . .
H H41 0.859865 0.862431 0.413027 0.093 Uiso calc U . R 1 . .
C C42 0.9505(3) 0.9309(3) 0.3176(2) 0.0825(11) Uani d . . . 1 . .
H H42 0.953341 0.979384 0.347872 0.099 Uiso calc U . R 1 . .
C C43 0.8028(5) 0.7116(4) 1.0040(4) 0.137(2) Uani d . . . 1 . .
H H43A 0.741408 0.687895 1.037205 0.205 Uiso calc U . R 1 . .
H H43B 0.83702 0.730214 1.03891 0.205 Uiso calc U . R 1 . .
H H43C 0.848896 0.664957 0.967411 0.205 Uiso calc U . R 1 . .
C C44 0.6715(3) 0.8605(3) 0.8831(3) 0.0853(11) Uani d . . . 1 . .
H H44 0.697961 0.913442 0.885581 0.102 Uiso calc U . R 1 . .
C C45 0.6015(3) 0.8617(2) 0.8434(2) 0.0753(10) Uani d . . . 1 . .
H H45 0.581393 0.915504 0.817877 0.09 Uiso calc U . R 1 . .
C C46 0.5592(3) 0.7837(2) 0.8401(2) 0.0621(8) Uani d . . . 1 . .
C C47 0.5909(3) 0.7049(2) 0.8762(2) 0.0722(9) Uani d . . . 1 . .
H H47 0.563747 0.652319 0.874189 0.087 Uiso calc U . R 1 . .
C C48 0.6645(3) 0.7025(3) 0.9163(2) 0.0764(10) Uani d . . . 1 . .
H H48 0.686891 0.648492 0.940251 0.092 Uiso calc U . R 1 . .
C C49 0.7029(3) 0.7814(3) 0.9195(2) 0.0753(10) Uani d . . . 1 . .
C C50 0.0880(4) 1.0724(3) 0.9993(3) 0.1113(16) Uani d . . . 1 . .
H H50A 0.138652 1.091483 1.018798 0.167 Uiso calc U . R 1 . .
H H50B 0.065544 1.018461 1.02896 0.167 Uiso calc U . R 1 . .
H H50C 0.029451 1.120486 1.007923 0.167 Uiso calc U . R 1 . .
C C51 0.2177(3) 0.9853(2) 0.8904(2) 0.0662(9) Uani d . . . 1 . .
C C52 0.2633(3) 0.9724(2) 0.8061(2) 0.0766(10) Uani d . . . 1 . .
H H52 0.234388 1.007487 0.770185 0.092 Uiso calc U . R 1 . .
C C53 0.3508(3) 0.9083(2) 0.7753(2) 0.0711(9) Uani d . . . 1 . .
H H53 0.381939 0.901656 0.718717 0.085 Uiso calc U . R 1 . .
C C54 0.3927(2) 0.8537(2) 0.8283(2) 0.0569(8) Uani d . . . 1 . .
C C55 0.3460(3) 0.8671(2) 0.9117(2) 0.0625(8) Uani d . . . 1 . .
H H55 0.373658 0.83119 0.947957 0.075 Uiso calc U . R 1 . .
C C56 0.2587(3) 0.9328(2) 0.9432(2) 0.0643(8) Uani d . . . 1 . .
H H56 0.228623 0.940855 0.999692 0.077 Uiso calc U . R 1 . .
C C57 0.4964(2) 0.71955(19) 0.74246(19) 0.0549(7) Uani d . . . 1 . .
C C58 0.4109(2) 0.6953(2) 0.7271(2) 0.0629(8) Uani d . . . 1 . .
H H58 0.345111 0.728576 0.750962 0.075 Uiso calc U . R 1 . .
C C59 0.4233(2) 0.6220(2) 0.6765(2) 0.0614(8) Uani d . . . 1 . .
H H59 0.366233 0.607412 0.665881 0.074 Uiso calc U . R 1 . .
C C60 0.5212(2) 0.57053(18) 0.64174(18) 0.0487(7) Uani d . . . 1 . .
C C61 0.6066(2) 0.59861(17) 0.65420(17) 0.0446(6) Uani d . . . 1 . .
C C62 0.5950(2) 0.67231(18) 0.70245(18) 0.0512(7) Uani d . . . 1 . .
H H62 0.653154 0.690634 0.708379 0.061 Uiso calc U . R 1 . .
C C63 0.5578(2) 0.48362(18) 0.59676(17) 0.0469(6) Uani d . . . 1 . .
C C64 0.6651(2) 0.46099(17) 0.58104(16) 0.0438(6) Uani d . . . 1 . .
C C65 0.7192(2) 0.37912(18) 0.54643(17) 0.0479(7) Uani d . . . 1 . .
H H65 0.790332 0.36513 0.537053 0.057 Uiso calc U . R 1 . .
C C66 0.6677(2) 0.31684(18) 0.52527(19) 0.0517(7) Uani d . . . 1 . .
C C67 0.5615(2) 0.3414(2) 0.5381(2) 0.0591(8) Uani d . . . 1 . .
H H67 0.527036 0.301609 0.521674 0.071 Uiso calc U . R 1 . .
C C68 0.5061(2) 0.42288(19) 0.57447(19) 0.0547(7) Uani d . . . 1 . .
H H68 0.435007 0.436912 0.583919 0.066 Uiso calc U . R 1 . .
C C69 0.8140(2) 0.42242(19) 0.77986(18) 0.0531(7) Uani d . . . 1 . .
C C70 0.9109(2) 0.4514(2) 0.75056(19) 0.0559(7) Uani d . . . 1 . .
H H70 0.958148 0.434164 0.778612 0.067 Uiso calc U . R 1 . .
C C71 0.9375(2) 0.50546(19) 0.68053(19) 0.0534(7) Uani d . . . 1 . .
H H71 1.001817 0.525134 0.662058 0.064 Uiso calc U . R 1 . .
C C72 0.8674(2) 0.53032(18) 0.63772(17) 0.0458(6) Uani d . . . 1 . .
C C73 0.7711(2) 0.50114(17) 0.66718(16) 0.0432(6) Uani d . . . 1 . .
C C74 0.7433(2) 0.44864(19) 0.73770(17) 0.0499(7) Uani d . . . 1 . .
H H74 0.677982 0.430826 0.757051 0.06 Uiso calc U . R 1 . .
C C75 0.8751(2) 0.58160(18) 0.56103(16) 0.0445(6) Uani d . . . 1 . .
C C76 0.9540(2) 0.6236(2) 0.50667(18) 0.0525(7) Uani d . . . 1 . .
H H76 1.016262 0.621692 0.516843 0.063 Uiso calc U . R 1 . .
C C77 0.9398(2) 0.6683(2) 0.43738(18) 0.0568(8) Uani d . . . 1 . .
H H77 0.992878 0.696677 0.401514 0.068 Uiso calc U . R 1 . .
C C78 0.8478(2) 0.67165(19) 0.42005(18) 0.0530(7) Uani d . . . 1 . .
C C79 0.7685(2) 0.62808(19) 0.47392(17) 0.0500(7) Uani d . . . 1 . .
H H79 0.706812 0.629016 0.463166 0.06 Uiso calc U . R 1 . .
C C80 0.7830(2) 0.58356(17) 0.54342(16) 0.0423(6) Uani d . . . 1 . .
C C81 0.7067(2) 0.53495(17) 0.61164(16) 0.0419(6) Uani d . . . 1 . .

loop_
_atom_site_aniso_label
_atom_site_aniso_U_11
_atom_site_aniso_U_22
_atom_site_aniso_U_33
_atom_site_aniso_U_12
_atom_site_aniso_U_13
_atom_site_aniso_U_23
O1 0.188(4) 0.202(4) 0.093(2) 0.010(3) -0.093(3) -0.021(3)
O2 0.0891(19) 0.0708(16) 0.0929(18) -0.0309(14) -0.0215(15) -0.0119(13)
C2 0.099(3) 0.119(4) 0.061(2) 0.003(3) -0.043(2) -0.017(2)
N2 0.0659(17) 0.0584(16) 0.0759(18) 0.0093(13) -0.0313(15) -0.0236(14)
O3 0.0847(16) 0.0481(12) 0.0792(15) -0.0167(11) -0.0271(13) -0.0009(11)
C3 0.116(3) 0.091(3) 0.082(3) -0.017(2) -0.052(3) -0.012(2)
N3 0.0546(15) 0.0459(14) 0.0833(19) -0.0101(12) -0.0169(14) -0.0176(13)
O4 0.099(2) 0.134(3) 0.107(2) -0.010(2) -0.021(2) -0.001(2)
N4 0.096(2) 0.0780(19) 0.0619(17) -0.0399(17) -0.0422(16) 0.0275(15)
C4 0.097(3) 0.067(2) 0.071(2) -0.015(2) -0.042(2) 0.0000(18)
O5 0.121(3) 0.170(3) 0.122(3) -0.010(2) -0.088(2) -0.007(2)
C5 0.067(2) 0.0624(19) 0.0534(18) -0.0087(16) -0.0261(16) 0.0023(15)
C6 0.085(2) 0.065(2) 0.061(2) -0.0106(18) -0.0301(19) 0.0093(17)
O6 0.134(3) 0.090(2) 0.098(2) -0.0456(19) -0.0196(19) 0.0174(17)
C7 0.096(3) 0.092(3) 0.061(2) 0.004(2) -0.037(2) 0.011(2)
O7 0.0827(18) 0.096(2) 0.092(2) 0.0322(15) -0.0202(16) -0.0119(16)
C9 0.074(2) 0.0535(18) 0.067(2) -0.0160(16) -0.0278(19) 0.0034(16)
O8 0.123(3) 0.121(3) 0.139(3) -0.039(2) -0.083(2) 0.012(2)
C8 0.087(3) 0.082(3) 0.114(3) -0.038(2) -0.014(3) -0.003(2)
C10 0.072(2) 0.066(2) 0.061(2) -0.0201(17) -0.0173(17) 0.0023(17)
C11 0.077(2) 0.0586(19) 0.0585(19) -0.0159(17) -0.0216(18) -0.0023(15)
C13 0.065(2) 0.069(2) 0.063(2) -0.0151(17) -0.0191(17) 0.0013(17)
C12 0.072(2) 0.0540(18) 0.0573(18) -0.0168(16) -0.0287(17) 0.0105(15)
C14 0.077(2) 0.060(2) 0.068(2) -0.0112(17) -0.0180(19) -0.0088(16)
C15 0.187(6) 0.165(6) 0.153(5) 0.037(5) -0.115(5) -0.016(4)
C18 0.065(2) 0.081(3) 0.089(3) -0.010(2) -0.016(2) -0.016(2)
C17 0.076(3) 0.099(3) 0.095(3) -0.006(2) -0.019(2) -0.016(2)
C16 0.072(3) 0.108(3) 0.082(3) -0.022(2) -0.015(2) -0.027(2)
C19 0.0565(19) 0.0570(19) 0.077(2) -0.0053(16) -0.0211(18) -0.0232(17)
N1 0.0840(19) 0.0651(16) 0.0576(15) -0.0315(15) -0.0383(15) 0.0172(13)
C1 0.199(8) 0.403(14) 0.103(5) 0.002(8) -0.097(5) 0.020(7)
C21 0.087(3) 0.085(3) 0.109(3) 0.013(2) -0.055(3) -0.022(2)
C20 0.077(3) 0.080(3) 0.103(3) -0.008(2) -0.036(2) -0.017(2)
C23 0.0620(19) 0.0433(16) 0.071(2) -0.0091(14) -0.0248(17) -0.0069(15)
C22 0.098(3) 0.0449(18) 0.093(3) -0.0165(18) -0.040(2) -0.0035(17)
C24 0.071(2) 0.0477(17) 0.068(2) -0.0100(15) -0.0221(18) -0.0159(15)
C25 0.066(2) 0.0531(18) 0.0634(19) -0.0140(15) -0.0140(16) -0.0129(15)
C27 0.079(2) 0.0501(18) 0.068(2) -0.0079(16) -0.0283(19) -0.0178(16)
C26 0.0587(18) 0.0432(16) 0.071(2) -0.0081(14) -0.0234(17) -0.0125(15)
C29 0.132(4) 0.175(6) 0.105(4) -0.060(4) -0.068(3) 0.013(4)
C28 0.078(2) 0.0514(18) 0.0596(19) -0.0085(16) -0.0197(17) -0.0076(15)
C30 0.083(3) 0.123(4) 0.068(2) -0.011(3) -0.042(2) 0.004(2)
C31 0.091(3) 0.118(4) 0.089(3) 0.016(3) -0.050(3) -0.006(3)
C32 0.094(3) 0.086(3) 0.077(3) 0.006(2) -0.039(2) -0.002(2)
C33 0.070(2) 0.073(2) 0.0525(18) -0.0116(17) -0.0269(17) 0.0121(16)
C34 0.074(2) 0.077(2) 0.074(2) -0.0134(19) -0.034(2) 0.0095(19)
C35 0.084(3) 0.090(3) 0.075(2) -0.017(2) -0.035(2) -0.002(2)
C36 0.229(8) 0.112(4) 0.146(5) -0.087(5) -0.026(5) -0.026(4)
C37 0.081(3) 0.070(2) 0.068(2) -0.0193(19) -0.018(2) 0.0219(19)
C38 0.094(3) 0.070(2) 0.061(2) -0.014(2) -0.019(2) 0.0096(18)
C39 0.090(3) 0.064(2) 0.062(2) -0.0141(19) -0.0232(19) 0.0103(17)
C40 0.073(2) 0.061(2) 0.061(2) -0.0147(17) -0.0250(17) 0.0151(16)
C41 0.090(3) 0.074(2) 0.062(2) -0.022(2) -0.014(2) 0.0067(18)
C42 0.103(3) 0.064(2) 0.081(3) -0.017(2) -0.029(2) 0.0003(19)
C43 0.148(5) 0.137(5) 0.162(5) -0.026(4) -0.107(5) 0.039(4)
C44 0.089(3) 0.077(3) 0.100(3) -0.020(2) -0.039(2) -0.010(2)
C45 0.081(3) 0.061(2) 0.085(3) -0.0058(18) -0.029(2) -0.0148(18)
C46 0.065(2) 0.0555(19) 0.065(2) 0.0037(15) -0.0229(17) -0.0149(15)
C47 0.078(2) 0.067(2) 0.077(2) -0.0034(18) -0.033(2) -0.0161(18)
C48 0.082(3) 0.067(2) 0.079(2) -0.0018(19) -0.030(2) -0.0024(18)
C49 0.077(2) 0.080(3) 0.079(2) -0.017(2) -0.036(2) -0.007(2)
C50 0.086(3) 0.123(4) 0.116(4) 0.018(3) -0.026(3) -0.061(3)
C51 0.061(2) 0.0542(19) 0.075(2) 0.0035(15) -0.0170(18) -0.0066(17)
C52 0.080(2) 0.070(2) 0.074(2) 0.0129(19) -0.031(2) 0.0041(18)
C53 0.081(2) 0.069(2) 0.058(2) 0.0026(19) -0.0228(19) -0.0037(17)
C54 0.0590(19) 0.0429(16) 0.067(2) -0.0005(14) -0.0207(16) -0.0057(14)
C55 0.070(2) 0.0523(18) 0.061(2) -0.0008(16) -0.0207(17) 0.0003(15)
C56 0.066(2) 0.0585(19) 0.0602(19) -0.0041(16) -0.0125(17) -0.0020(16)
C57 0.0582(19) 0.0461(16) 0.0609(18) -0.0026(14) -0.0214(16) -0.0087(14)
C58 0.0538(18) 0.0546(18) 0.078(2) 0.0024(14) -0.0216(17) -0.0138(16)
C59 0.0504(18) 0.0520(18) 0.085(2) -0.0054(14) -0.0269(17) -0.0075(16)
C60 0.0479(16) 0.0439(15) 0.0562(17) -0.0068(12) -0.0200(14) -0.0014(13)
C61 0.0465(15) 0.0394(14) 0.0499(15) -0.0073(12) -0.0182(13) 0.0003(12)
C62 0.0521(17) 0.0449(16) 0.0603(18) -0.0081(13) -0.0216(15) -0.0083(13)
C63 0.0476(16) 0.0409(15) 0.0551(16) -0.0075(12) -0.0204(14) -0.0006(12)
C64 0.0486(16) 0.0383(14) 0.0489(15) -0.0093(12) -0.0203(13) -0.0014(12)
C65 0.0450(15) 0.0447(15) 0.0556(17) -0.0109(12) -0.0161(13) -0.0038(13)
C66 0.0557(18) 0.0387(15) 0.0652(18) -0.0095(13) -0.0235(15) -0.0083(13)
C67 0.0607(19) 0.0491(17) 0.079(2) -0.0138(15) -0.0339(17) -0.0099(15)
C68 0.0489(17) 0.0470(16) 0.075(2) -0.0092(13) -0.0264(16) -0.0075(15)
C69 0.067(2) 0.0485(16) 0.0493(16) -0.0149(14) -0.0250(15) 0.0074(13)
C70 0.0572(18) 0.0573(18) 0.0633(19) -0.0140(15) -0.0317(16) 0.0057(15)
C71 0.0509(17) 0.0525(17) 0.0629(18) -0.0142(14) -0.0250(15) 0.0056(14)
C72 0.0479(16) 0.0434(15) 0.0502(16) -0.0099(12) -0.0199(13) -0.0024(12)
C73 0.0467(15) 0.0397(14) 0.0454(15) -0.0070(12) -0.0178(13) -0.0017(12)
C74 0.0535(17) 0.0485(16) 0.0521(16) -0.0150(13) -0.0209(14) 0.0049(13)
C75 0.0463(15) 0.0406(14) 0.0483(15) -0.0088(12) -0.0168(13) -0.0018(12)
C76 0.0489(17) 0.0549(17) 0.0561(17) -0.0143(14) -0.0177(14) 0.0010(14)
C77 0.0593(19) 0.0582(18) 0.0530(17) -0.0196(15) -0.0144(15) 0.0034(14)
C78 0.0649(19) 0.0484(16) 0.0487(16) -0.0159(14) -0.0204(15) 0.0054(13)
C79 0.0544(17) 0.0484(16) 0.0531(17) -0.0103(13) -0.0246(14) 0.0010(13)
C80 0.0484(15) 0.0359(13) 0.0447(15) -0.0082(11) -0.0171(13) -0.0015(11)
C81 0.0428(15) 0.0387(14) 0.0463(15) -0.0106(11) -0.0148(12) -0.0027(11)

loop_
_atom_type_symbol
_atom_type_description
_atom_type_scat_dispersion_real
_atom_type_scat_dispersion_imag
_atom_type_scat_source
C C 0.0033 0.0016 'International Tables Vol C Tables 4.2.6.8 and 6.1.1.4'
H H 0.0000 0.0000 'International Tables Vol C Tables 4.2.6.8 and 6.1.1.4'
N N 0.0061 0.0033 'International Tables Vol C Tables 4.2.6.8 and 6.1.1.4'
O O 0.0106 0.0060 'International Tables Vol C Tables 4.2.6.8 and 6.1.1.4'

loop_
_geom_angle_atom_site_label_1
_geom_angle_atom_site_label_2
_geom_angle_atom_site_label_3
_geom_angle_site_symmetry_1
_geom_angle_site_symmetry_3
_geom_angle
_geom_angle_publ_flag
C1 O1 C2 . . 120.6(6) ?
C9 O2 C8 . . 117.2(3) ?
C7 C2 C3 . . 119.4(3) ?
C7 C2 O1 . . 125.7(4) ?
C3 C2 O1 . . 114.9(4) ?
C57 N2 C54 . . 122.7(2) ?
C57 N2 C46 . . 119.0(2) ?
C54 N2 C46 . . 117.1(2) ?
C23 O3 C22 . . 118.0(3) ?
C4 C3 C2 . . 120.3(4) ?
C4 C3 H3 . . 119.8 ?
C2 C3 H3 . . 119.8 ?
C66 N3 C19 . . 119.6(2) ?
C66 N3 C26 . . 119.9(3) ?
C19 N3 C26 . . 116.3(2) ?
C15 O4 C16 . . 114.2(5) ?
C78 N4 C40 . . 121.1(3) ?
C78 N4 C33 . . 121.8(3) ?
C40 N4 C33 . . 117.0(3) ?
C3 C4 C5 . . 121.3(3) ?
C3 C4 H4 . . 119.4 ?
C5 C4 H4 . . 119.4 ?
C30 O5 C29 . . 119.4(4) ?
C6 C5 C4 . . 117.6(3) ?
C6 C5 N1 . . 120.6(3) ?
C4 C5 N1 . . 121.7(3) ?
C5 C6 C7 . . 121.0(3) ?
C5 C6 H6 . . 119.5 ?
C7 C6 H6 . . 119.5 ?
C36 O6 C37 . . 117.5(4) ?
C2 C7 C6 . . 120.4(4) ?
C2 C7 H7 . . 119.8 ?
C6 C7 H7 . . 119.8 ?
C51 O7 C50 . . 117.8(3) ?
C10 C9 O2 . . 124.6(3) ?
C10 C9 C14 . . 119.4(3) ?
O2 C9 C14 . . 116.0(3) ?
C49 O8 C43 . . 118.3(4) ?
O2 C8 H8A . . 109.5 ?
O2 C8 H8B . . 109.5 ?
H8A C8 H8B . . 109.5 ?
O2 C8 H8C . . 109.5 ?
H8A C8 H8C . . 109.5 ?
H8B C8 H8C . . 109.5 ?
C9 C10 C11 . . 119.8(3) ?
C9 C10 H10 . . 120.1 ?
C11 C10 H10 . . 120.1 ?
C12 C11 C10 . . 121.1(3) ?
C12 C11 H11 . . 119.4 ?
C10 C11 H11 . . 119.4 ?
C14 C13 C12 . . 120.4(3) ?
C14 C13 H13 . . 119.8 ?
C12 C13 H13 . . 119.8 ?
C11 C12 C13 . . 118.5(3) ?
C11 C12 N1 . . 121.4(3) ?
C13 C12 N1 . . 120.2(3) ?
C13 C14 C9 . . 120.7(3) ?
C13 C14 H14 . . 119.6 ?
C9 C14 H14 . . 119.6 ?
O4 C15 H15A . . 109.5 ?
O4 C15 H15B . . 109.5 ?
H15A C15 H15B . . 109.5 ?
O4 C15 H15C . . 109.5 ?
H15A C15 H15C . . 109.5 ?
H15B C15 H15C . . 109.5 ?
C17 C18 C19 . . 122.8(4) ?
C17 C18 H18 . . 118.6 ?
C19 C18 H18 . . 118.6 ?
C16 C17 C18 . . 118.7(5) ?
C16 C17 H17 . . 120.7 ?
C18 C17 H17 . . 120.7 ?
C17 C16 C21 . . 123.1(4) ?
C17 C16 O4 . . 113.4(4) ?
C21 C16 O4 . . 123.5(5) ?
C20 C19 C18 . . 118.2(3) ?
C20 C19 N3 . . 121.8(3) ?
C18 C19 N3 . . 120.0(3) ?
C5 N1 C69 . . 123.5(2) ?
C5 N1 C12 . . 119.6(2) ?
C69 N1 C12 . . 116.9(2) ?
O1 C1 H1A . . 109.5 ?
O1 C1 H1B . . 109.5 ?
H1A C1 H1B . . 109.5 ?
O1 C1 H1C . . 109.5 ?
H1A C1 H1C . . 109.5 ?
H1B C1 H1C . . 109.5 ?
C16 C21 C20 . . 118.6(4) ?
C16 C21 H21 . . 120.7 ?
C20 C21 H21 . . 120.7 ?
C19 C20 C21 . . 118.5(4) ?
C19 C20 H20 . . 120.7 ?
C21 C20 H20 . . 120.7 ?
C24 C23 O3 . . 125.0(3) ?
C24 C23 C28 . . 119.8(3) ?
O3 C23 C28 . . 115.2(3) ?
O3 C22 H22A . . 109.5 ?
O3 C22 H22B . . 109.5 ?
H22A C22 H22B . . 109.5 ?
O3 C22 H22C . . 109.5 ?
H22A C22 H22C . . 109.5 ?
H22B C22 H22C . . 109.5 ?
C23 C24 C25 . . 120.2(3) ?
C23 C24 H24 . . 119.9 ?
C25 C24 H24 . . 119.9 ?
C26 C25 C24 . . 120.8(3) ?
C26 C25 H25 . . 119.6 ?
C24 C25 H25 . . 119.6 ?
C28 C27 C26 . . 120.8(3) ?
C28 C27 H27 . . 119.6 ?
C26 C27 H27 . . 119.6 ?
C25 C26 C27 . . 118.5(3) ?
C25 C26 N3 . . 119.3(3) ?
C27 C26 N3 . . 122.1(3) ?
O5 C29 H29A . . 109.5 ?
O5 C29 H29B . . 109.5 ?
H29A C29 H29B . . 109.5 ?
O5 C29 H29C . . 109.5 ?
H29A C29 H29C . . 109.5 ?
H29B C29 H29C . . 109.5 ?
C27 C28 C23 . . 119.8(3) ?
C27 C28 H28 . . 120.1 ?
C23 C28 H28 . . 120.1 ?
C31 C30 O5 . . 115.8(4) ?
C31 C30 C35 . . 119.5(4) ?
O5 C30 C35 . . 124.7(4) ?
C30 C31 C32 . . 120.8(4) ?
C30 C31 H31 . . 119.6 ?
C32 C31 H31 . . 119.6 ?
C31 C32 C33 . . 121.1(4) ?
C31 C32 H32 . . 119.4 ?
C33 C32 H32 . . 119.4 ?
C34 C33 C32 . . 118.0(3) ?
C34 C33 N4 . . 122.2(3) ?
C32 C33 N4 . . 119.7(3) ?
C33 C34 C35 . . 121.6(4) ?
C33 C34 H34 . . 119.2 ?
C35 C34 H34 . . 119.2 ?
C30 C35 C34 . . 118.9(4) ?
C30 C35 H35 . . 120.5 ?
C34 C35 H35 . . 120.5 ?
O6 C36 H36A . . 109.5 ?
O6 C36 H36B . . 109.5 ?
H36A C36 H36B . . 109.5 ?
O6 C36 H36C . . 109.5 ?
H36A C36 H36C . . 109.5 ?
H36B C36 H36C . . 109.5 ?
C38 C37 C42 . . 120.9(3) ?
C38 C37 O6 . . 115.2(3) ?
C42 C37 O6 . . 124.0(4) ?
C39 C38 C37 . . 119.8(4) ?
C39 C38 H38 . . 120.1 ?
C37 C38 H38 . . 120.1 ?
C38 C39 C40 . . 121.4(4) ?
C38 C39 H39 . . 119.3 ?
C40 C39 H39 . . 119.3 ?
C41 C40 C39 . . 118.7(3) ?
C41 C40 N4 . . 121.2(3) ?
C39 C40 N4 . . 120.1(3) ?
C40 C41 C42 . . 120.1(3) ?
C40 C41 H41 . . 119.9 ?
C42 C41 H41 . . 119.9 ?
C37 C42 C41 . . 119.1(4) ?
C37 C42 H42 . . 120.5 ?
C41 C42 H42 . . 120.5 ?
O8 C43 H43A . . 109.5 ?
O8 C43 H43B . . 109.5 ?
H43A C43 H43B . . 109.5 ?
O8 C43 H43C . . 109.5 ?
H43A C43 H43C . . 109.5 ?
H43B C43 H43C . . 109.5 ?
C45 C44 C49 . . 119.8(4) ?
C45 C44 H44 . . 120.1 ?
C49 C44 H44 . . 120.1 ?
C44 C45 C46 . . 121.2(4) ?
C44 C45 H45 . . 119.4 ?
C46 C45 H45 . . 119.4 ?
C47 C46 C45 . . 118.8(3) ?
C47 C46 N2 . . 122.3(3) ?
C45 C46 N2 . . 118.9(3) ?
C46 C47 C48 . . 120.5(3) ?
C46 C47 H47 . . 119.7 ?
C48 C47 H47 . . 119.7 ?
C49 C48 C47 . . 118.9(3) ?
C49 C48 H48 . . 120.5 ?
C47 C48 H48 . . 120.5 ?
C44 C49 C48 . . 120.7(3) ?
C44 C49 O8 . . 115.1(3) ?
C48 C49 O8 . . 124.1(4) ?
O7 C50 H50A . . 109.5 ?
O7 C50 H50B . . 109.5 ?
H50A C50 H50B . . 109.5 ?
O7 C50 H50C . . 109.5 ?
H50A C50 H50C . . 109.5 ?
H50B C50 H50C . . 109.5 ?
C56 C51 O7 . . 124.3(3) ?
C56 C51 C52 . . 119.7(3) ?
O7 C51 C52 . . 115.9(3) ?
C53 C52 C51 . . 120.6(3) ?
C53 C52 H52 . . 119.7 ?
C51 C52 H52 . . 119.7 ?
C52 C53 C54 . . 120.2(3) ?
C52 C53 H53 . . 119.9 ?
C54 C53 H53 . . 119.9 ?
C55 C54 C53 . . 118.3(3) ?
C55 C54 N2 . . 119.8(3) ?
C53 C54 N2 . . 121.8(3) ?
C54 C55 C56 . . 121.7(3) ?
C54 C55 H55 . . 119.1 ?
C56 C55 H55 . . 119.1 ?
C51 C56 C55 . . 119.4(3) ?
C51 C56 H56 . . 120.3 ?
C55 C56 H56 . . 120.3 ?
C62 C57 C58 . . 118.7(3) ?
C62 C57 N2 . . 119.1(3) ?
C58 C57 N2 . . 122.2(3) ?
C59 C58 C57 . . 120.9(3) ?
C59 C58 H58 . . 119.5 ?
C57 C58 H58 . . 119.5 ?
C58 C59 C60 . . 120.0(3) ?
C58 C59 H59 . . 120.0 ?
C60 C59 H59 . . 120.0 ?
C59 C60 C61 . . 118.3(3) ?
C59 C60 C63 . . 133.3(3) ?
C61 C60 C63 . . 108.1(2) ?
C62 C61 C60 . . 121.7(3) ?
C62 C61 C81 . . 127.2(2) ?
C60 C61 C81 . . 111.1(2) ?
C61 C62 C57 . . 120.1(3) ?
C61 C62 H62 . . 120.0 ?
C57 C62 H62 . . 120.0 ?
C68 C63 C64 . . 119.1(3) ?
C68 C63 C60 . . 132.5(3) ?
C64 C63 C60 . . 108.2(2) ?
C65 C64 C63 . . 121.3(2) ?
C65 C64 C81 . . 127.5(2) ?
C63 C64 C81 . . 111.1(2) ?
C64 C65 C66 . . 120.0(3) ?
C64 C65 H65 . . 120.0 ?
C66 C65 H65 . . 120.0 ?
C65 C66 C67 . . 118.3(3) ?
C65 C66 N3 . . 121.5(3) ?
C67 C66 N3 . . 120.2(2) ?
C68 C67 C66 . . 121.9(3) ?
C68 C67 H67 . . 119.0 ?
C66 C67 H67 . . 119.0 ?
C67 C68 C63 . . 119.3(3) ?
C67 C68 H68 . . 120.4 ?
C63 C68 H68 . . 120.4 ?
C74 C69 C70 . . 119.3(3) ?
C74 C69 N1 . . 119.0(3) ?
C70 C69 N1 . . 121.5(3) ?
C71 C70 C69 . . 120.9(3) ?
C71 C70 H70 . . 119.5 ?
C69 C70 H70 . . 119.5 ?
C70 C71 C72 . . 119.6(3) ?
C70 C71 H71 . . 120.2 ?
C72 C71 H71 . . 120.2 ?
C73 C72 C71 . . 119.1(3) ?
C73 C72 C75 . . 108.7(2) ?
C71 C72 C75 . . 132.2(3) ?
C74 C73 C72 . . 121.6(2) ?
C74 C73 C81 . . 127.5(2) ?
C72 C73 C81 . . 110.9(2) ?
C73 C74 C69 . . 119.3(3) ?
C73 C74 H74 . . 120.3 ?
C69 C74 H74 . . 120.3 ?
C76 C75 C80 . . 119.1(2) ?
C76 C75 C72 . . 132.1(2) ?
C80 C75 C72 . . 108.8(2) ?
C77 C76 C75 . . 119.8(3) ?
C77 C76 H76 . . 120.1 ?
C75 C76 H76 . . 120.1 ?
C76 C77 C78 . . 121.5(3) ?
C76 C77 H77 . . 119.3 ?
C78 C77 H77 . . 119.3 ?
C77 C78 C79 . . 119.0(3) ?
C77 C78 N4 . . 120.8(3) ?
C79 C78 N4 . . 120.1(3) ?
C80 C79 C78 . . 119.3(3) ?
C80 C79 H79 . . 120.4 ?
C78 C79 H79 . . 120.4 ?
C79 C80 C75 . . 121.3(2) ?
C79 C80 C81 . . 128.4(2) ?
C75 C80 C81 . . 110.2(2) ?
C61 C81 C64 . . 101.1(2) ?
C61 C81 C73 . . 113.7(2) ?
C64 C81 C73 . . 115.1(2) ?
C61 C81 C80 . . 112.2(2) ?
C64 C81 C80 . . 114.0(2) ?
C73 C81 C80 . . 101.3(2) ?

loop_
_geom_bond_atom_site_label_1
_geom_bond_atom_site_label_2
_geom_bond_site_symmetry_2
_geom_bond_distance
_geom_bond_publ_flag
O1 C1 . 1.276(8) ?
O1 C2 . 1.383(5) ?
O2 C9 . 1.375(4) ?
O2 C8 . 1.414(5) ?
C2 C7 . 1.363(6) ?
C2 C3 . 1.379(6) ?
N2 C57 . 1.417(4) ?
N2 C54 . 1.422(4) ?
N2 C46 . 1.422(4) ?
O3 C23 . 1.376(4) ?
O3 C22 . 1.427(4) ?
C3 C4 . 1.378(5) ?
C3 H3 . 0.93 ?
N3 C66 . 1.415(4) ?
N3 C19 . 1.423(4) ?
N3 C26 . 1.433(4) ?
O4 C15 . 1.324(6) ?
O4 C16 . 1.445(5) ?
N4 C78 . 1.409(4) ?
N4 C40 . 1.417(4) ?
N4 C33 . 1.421(4) ?
C4 C5 . 1.386(4) ?
C4 H4 . 0.93 ?
O5 C30 . 1.374(5) ?
O5 C29 . 1.398(6) ?
C5 C6 . 1.385(4) ?
C5 N1 . 1.411(4) ?
C6 C7 . 1.391(5) ?
C6 H6 . 0.93 ?
O6 C36 . 1.357(5) ?
O6 C37 . 1.393(4) ?
C7 H7 . 0.93 ?
O7 C51 . 1.374(4) ?
O7 C50 . 1.413(5) ?
C9 C10 . 1.370(5) ?
C9 C14 . 1.384(5) ?
O8 C49 . 1.386(4) ?
O8 C43 . 1.409(5) ?
C8 H8A . 0.96 ?
C8 H8B . 0.96 ?
C8 H8C . 0.96 ?
C10 C11 . 1.389(4) ?
C10 H10 . 0.93 ?
C11 C12 . 1.381(4) ?
C11 H11 . 0.93 ?
C13 C14 . 1.376(4) ?
C13 C12 . 1.384(5) ?
C13 H13 . 0.93 ?
C12 N1 . 1.433(4) ?
C14 H14 . 0.93 ?
C15 H15A . 0.96 ?
C15 H15B . 0.96 ?
C15 H15C . 0.96 ?
C18 C17 . 1.379(5) ?
C18 C19 . 1.389(5) ?
C18 H18 . 0.93 ?
C17 C16 . 1.322(6) ?
C17 H17 . 0.93 ?
C16 C21 . 1.358(6) ?
C19 C20 . 1.373(5) ?
N1 C69 . 1.425(4) ?
C1 H1A . 0.96 ?
C1 H1B . 0.96 ?
C1 H1C . 0.96 ?
C21 C20 . 1.460(6) ?
C21 H21 . 0.93 ?
C20 H20 . 0.93 ?
C23 C24 . 1.369(4) ?
C23 C28 . 1.386(4) ?
C22 H22A . 0.96 ?
C22 H22B . 0.96 ?
C22 H22C . 0.96 ?
C24 C25 . 1.385(4) ?
C24 H24 . 0.93 ?
C25 C26 . 1.384(4) ?
C25 H25 . 0.93 ?
C27 C28 . 1.384(4) ?
C27 C26 . 1.386(5) ?
C27 H27 . 0.93 ?
C29 H29A . 0.96 ?
C29 H29B . 0.96 ?
C29 H29C . 0.96 ?
C28 H28 . 0.93 ?
C30 C31 . 1.369(6) ?
C30 C35 . 1.385(5) ?
C31 C32 . 1.372(5) ?
C31 H31 . 0.93 ?
C32 C33 . 1.385(5) ?
C32 H32 . 0.93 ?
C33 C34 . 1.369(5) ?
C34 C35 . 1.400(5) ?
C34 H34 . 0.93 ?
C35 H35 . 0.93 ?
C36 H36A . 0.96 ?
C36 H36B . 0.96 ?
C36 H36C . 0.96 ?
C37 C38 . 1.363(5) ?
C37 C42 . 1.378(5) ?
C38 C39 . 1.361(5) ?
C38 H38 . 0.93 ?
C39 C40 . 1.391(5) ?
C39 H39 . 0.93 ?
C40 C41 . 1.374(5) ?
C41 C42 . 1.404(5) ?
C41 H41 . 0.93 ?
C42 H42 . 0.93 ?
C43 H43A . 0.96 ?
C43 H43B . 0.96 ?
C43 H43C . 0.96 ?
C44 C45 . 1.359(5) ?
C44 C49 . 1.366(5) ?
C44 H44 . 0.93 ?
C45 C46 . 1.396(5) ?
C45 H45 . 0.93 ?
C46 C47 . 1.360(5) ?
C47 C48 . 1.403(5) ?
C47 H47 . 0.93 ?
C48 C49 . 1.377(5) ?
C48 H48 . 0.93 ?
C50 H50A . 0.96 ?
C50 H50B . 0.96 ?
C50 H50C . 0.96 ?
C51 C56 . 1.362(5) ?
C51 C52 . 1.389(5) ?
C52 C53 . 1.376(5) ?
C52 H52 . 0.93 ?
C53 C54 . 1.386(4) ?
C53 H53 . 0.93 ?
C54 C55 . 1.379(4) ?
C55 C56 . 1.389(4) ?
C55 H55 . 0.93 ?
C56 H56 . 0.93 ?
C57 C62 . 1.391(4) ?
C57 C58 . 1.402(4) ?
C58 C59 . 1.392(4) ?
C58 H58 . 0.93 ?
C59 C60 . 1.392(4) ?
C59 H59 . 0.93 ?
C60 C61 . 1.403(4) ?
C60 C63 . 1.473(4) ?
C61 C62 . 1.374(4) ?
C61 C81 . 1.520(4) ?
C62 H62 . 0.93 ?
C63 C68 . 1.386(4) ?
C63 C64 . 1.401(4) ?
C64 C65 . 1.370(4) ?
C64 C81 . 1.521(3) ?
C65 C66 . 1.393(4) ?
C65 H65 . 0.93 ?
C66 C67 . 1.396(4) ?
C67 C68 . 1.380(4) ?
C67 H67 . 0.93 ?
C68 H68 . 0.93 ?
C69 C74 . 1.395(4) ?
C69 C70 . 1.396(4) ?
C70 C71 . 1.381(4) ?
C70 H70 . 0.93 ?
C71 C72 . 1.393(4) ?
C71 H71 . 0.93 ?
C72 C73 . 1.391(4) ?
C72 C75 . 1.461(4) ?
C73 C74 . 1.376(4) ?
C73 C81 . 1.521(4) ?
C74 H74 . 0.93 ?
C75 C76 . 1.388(4) ?
C75 C80 . 1.400(4) ?
C76 C77 . 1.382(4) ?
C76 H76 . 0.93 ?
C77 C78 . 1.394(4) ?
C77 H77 . 0.93 ?
C78 C79 . 1.401(4) ?
C79 C80 . 1.386(4) ?
C79 H79 . 0.93 ?
C80 C81 . 1.526(4) ?
